data_2240447
loop_
_publ_author_name
'Govindaraj, Jeyaraman'
'Thirumurugan, Subramani'
'Clara, Antoni Samy'
'Anbalagan, Krishnamoorthy'
'SubbiahPandi, Arunachalathevar'

_publ_section_title
;
 Crystal structure of 2,2'-bipyridine-1,1'-diium tetrachloridozincate
;
_journal_coeditor_code WM5125
_journal_issue 3
_journal_name_full 'Acta Crystallographica Section E'
_journal_page_first m67
_journal_page_last m68
_journal_paper_doi 10.1107/S2056989015003175
_journal_volume 71
_journal_year 2015
_chemical_formula_iupac '(C10 H10 N2) [Zn Cl4]'
_chemical_formula_moiety 'C10 H10 N2 2+, Cl4 Zn 2-'
_chemical_formula_sum 'C10 H10 Cl4 N2 Zn'
_chemical_formula_weight 365.39
_chemical_name_systematic
;
2,2'-Bipyridine-1,1'-diium tetrachloridozincate
;
_space_group_IT_number 14
_symmetry_cell_setting monoclinic
_symmetry_space_group_name_Hall '-P 2ybc'
_symmetry_space_group_name_H-M 'P 1 21/c 1'
_atom_sites_solution_hydrogens geom
_atom_sites_solution_primary direct
_atom_sites_solution_secondary difmap
_audit_creation_method SHELXL-97
_cell_angle_alpha 90.00
_cell_angle_beta 100.816(5)
_cell_angle_gamma 90.00
_cell_formula_units_Z 4
_cell_length_a 7.1059(4)
_cell_length_b 13.6075(6)
_cell_length_c 14.2631(7)
_cell_measurement_reflns_used 2717
_cell_measurement_temperature 293(2)
_cell_measurement_theta_max 29.24
_cell_measurement_theta_min 3.71
_cell_volume 1354.65(12)
_computing_cell_refinement
;
CrysAlis RED (Oxford Diffraction, 2009)
;
_computing_data_collection
;
CrysAlis CCD (Oxford Diffraction, 2009)
;
_computing_data_reduction
;
CrysAlis RED (Oxford Diffraction, 2009)
;
_computing_molecular_graphics
;
<i>ORTEP-3 for Windows</i> (Farrugia, 2012)
;
_computing_publication_material
;
<i>SHELXL97</i> (Sheldrick, 2008) and <i>PLATON</i> (Spek, 2009)
;
_computing_structure_refinement
;
<i>SHELXL97</i> (Sheldrick, 2008)
;
_computing_structure_solution
;
<i>SHELXS97</i> (Sheldrick, 2008)
;
_diffrn_ambient_temperature 293(2)
_diffrn_measured_fraction_theta_full 0.992
_diffrn_measured_fraction_theta_max 0.845
_diffrn_measurement_device_type 'Oxford Diffraction Xcalibur diffractometer with an Eos detector'
_diffrn_measurement_method '\w and \f scans'
_diffrn_radiation_monochromator graphite
_diffrn_radiation_source 'fine-focus sealed tube'
_diffrn_radiation_type MoK\a
_diffrn_radiation_wavelength 0.71073
_diffrn_reflns_av_R_equivalents 0.0242
_diffrn_reflns_av_sigmaI/netI 0.0321
_diffrn_reflns_limit_h_max 9
_diffrn_reflns_limit_h_min -9
_diffrn_reflns_limit_k_max 17
_diffrn_reflns_limit_k_min -17
_diffrn_reflns_limit_l_max 17
_diffrn_reflns_limit_l_min -18
_diffrn_reflns_number 7435
_diffrn_reflns_theta_full 25.00
_diffrn_reflns_theta_max 29.24
_diffrn_reflns_theta_min 3.71
_diffrn_standards_decay_% 0
_diffrn_standards_interval_count 0
_diffrn_standards_number 0
_exptl_absorpt_coefficient_mu 2.579
_exptl_absorpt_correction_T_max 0.6540
_exptl_absorpt_correction_T_min 0.5650
_exptl_absorpt_correction_type multi-scan
_exptl_absorpt_process_details
;
(<i>CrysAlis PRO</i>; Oxford Diffraction, 2009)
;
_exptl_crystal_colour colourless
_exptl_crystal_density_diffrn 1.791
_exptl_crystal_density_method 'not measured'
_exptl_crystal_description block
_exptl_crystal_F_000 728
_exptl_crystal_size_max 0.25
_exptl_crystal_size_mid 0.20
_exptl_crystal_size_min 0.18
_refine_diff_density_max 0.491
_refine_diff_density_min -0.514
_refine_ls_extinction_method none
_refine_ls_goodness_of_fit_ref 1.052
_refine_ls_hydrogen_treatment constr
_refine_ls_matrix_type full
_refine_ls_number_parameters 154
_refine_ls_number_reflns 3115
_refine_ls_number_restraints 0
_refine_ls_restrained_S_all 1.052
_refine_ls_R_factor_all 0.0311
_refine_ls_R_factor_gt 0.0247
_refine_ls_shift/su_max 0.000
_refine_ls_shift/su_mean 0.000
_refine_ls_structure_factor_coef Fsqd
_refine_ls_weighting_details 'calc w=1/[\s^2^(Fo^2^)+(0.0235P)^2^+0.1003P] where P=(Fo^2^+2Fc^2^)/3'
_refine_ls_weighting_scheme calc
_refine_ls_wR_factor_gt 0.0536
_refine_ls_wR_factor_ref 0.0559
_reflns_number_gt 2717
_reflns_number_total 3115
_reflns_threshold_expression I>2sigma(I)
_cod_data_source_file wm5125sup1.cf
_cod_data_source_block I
_cod_original_sg_symbol_Hall '-p 2ybc'
_cod_original_sg_symbol_H-M 'P 21/c'
_cod_database_code 2240447
_cod_database_fobs_code 2240447

loop_
_symmetry_equiv_pos_as_xyz
'x, y, z'
'-x, y+1/2, -z+1/2'
'-x, -y, -z'
'x, -y-1/2, z-1/2'

loop_
_atom_site_type_symbol
_atom_site_label
_atom_site_fract_x
_atom_site_fract_y
_atom_site_fract_z
_atom_site_U_iso_or_equiv
_atom_site_adp_type
_atom_site_calc_flag
_atom_site_refinement_flags
_atom_site_occupancy
_atom_site_symmetry_multiplicity
C C1 0.6920(3) 0.07397(14) 0.51855(13) 0.0181(4) Uani d . 1 1
H H1 0.6776 0.0453 0.5759 0.022 Uiso calc R 1 1
C C2 0.7677(3) 0.02053(14) 0.45317(14) 0.0200(4) Uani d . 1 1
H H2 0.8001 -0.0452 0.4643 0.024 Uiso calc R 1 1
C C3 0.7947(3) 0.06655(14) 0.37010(14) 0.0192(4) Uani d . 1 1
H H3 0.8492 0.0321 0.3256 0.023 Uiso calc R 1 1
C C4 0.7409(3) 0.16360(14) 0.35321(13) 0.0164(4) Uani d . 1 1
H H4 0.7598 0.1947 0.2977 0.020 Uiso calc R 1 1
C C5 0.6590(3) 0.21376(13) 0.41919(12) 0.0130(4) Uani d . 1 1
C C6 0.5805(3) 0.31365(14) 0.40546(12) 0.0132(4) Uani d . 1 1
C C7 0.4136(3) 0.34390(14) 0.43280(12) 0.0159(4) Uani d . 1 1
H H7 0.3465 0.3010 0.4652 0.019 Uiso calc R 1 1
C C8 0.3461(3) 0.43815(15) 0.41188(13) 0.0205(4) Uani d . 1 1
H H8 0.2330 0.4586 0.4297 0.025 Uiso calc R 1 1
C C9 0.4473(3) 0.50196(14) 0.36437(13) 0.0234(4) Uani d . 1 1
H H9 0.4041 0.5658 0.3506 0.028 Uiso calc R 1 1
C C10 0.6122(3) 0.46959(14) 0.33786(13) 0.0225(4) Uani d . 1 1
H H10 0.6811 0.5114 0.3052 0.027 Uiso calc R 1 1
N N1 0.6743(2) 0.37817(11) 0.35883(10) 0.0163(3) Uani d . 1 1
H H1A 0.7786 0.3595 0.3419 0.020 Uiso calc R 1 1
N N2 0.6388(2) 0.16722(11) 0.50012(10) 0.0147(3) Uani d . 1 1
H H2A 0.5896 0.1990 0.5417 0.018 Uiso calc R 1 1
Zn Zn1 0.14622(3) 0.224086(15) 0.198218(14) 0.01454(7) Uani d . 1 1
Cl Cl1 0.43041(7) 0.28035(4) 0.16341(3) 0.02205(12) Uani d . 1 1
Cl Cl2 0.22538(7) 0.12838(3) 0.32961(3) 0.01744(10) Uani d . 1 1
Cl Cl3 -0.01698(8) 0.14035(4) 0.07333(4) 0.03026(13) Uani d . 1 1
Cl Cl4 -0.01829(7) 0.35933(3) 0.23116(3) 0.02098(11) Uani d . 1 1

loop_
_atom_site_aniso_label
_atom_site_aniso_U_11
_atom_site_aniso_U_22
_atom_site_aniso_U_33
_atom_site_aniso_U_12
_atom_site_aniso_U_13
_atom_site_aniso_U_23
C1 0.0177(10) 0.0151(9) 0.0199(10) -0.0006(8) -0.0003(8) 0.0045(7)
C2 0.0127(10) 0.0140(9) 0.0310(11) 0.0012(8) -0.0017(8) -0.0010(8)
C3 0.0121(10) 0.0210(10) 0.0250(10) 0.0014(8) 0.0050(8) -0.0068(8)
C4 0.0136(10) 0.0189(10) 0.0174(9) -0.0007(8) 0.0047(7) -0.0003(7)
C5 0.0104(9) 0.0139(9) 0.0138(9) -0.0023(7) -0.0002(7) 0.0003(7)
C6 0.0160(10) 0.0146(9) 0.0081(8) -0.0026(7) 0.0002(7) -0.0004(7)
C7 0.0175(10) 0.0158(9) 0.0141(9) -0.0002(8) 0.0027(7) -0.0009(7)
C8 0.0213(11) 0.0214(10) 0.0172(10) 0.0039(8) -0.0007(8) -0.0045(8)
C9 0.0370(13) 0.0130(9) 0.0170(10) 0.0050(9) -0.0032(8) 0.0000(8)
C10 0.0350(12) 0.0164(10) 0.0148(10) -0.0064(9) 0.0015(8) 0.0023(7)
N1 0.0186(9) 0.0158(8) 0.0151(8) -0.0026(7) 0.0044(6) -0.0005(6)
N2 0.0171(8) 0.0141(8) 0.0132(8) 0.0017(6) 0.0035(6) -0.0009(6)
Zn1 0.01358(12) 0.01320(12) 0.01649(12) -0.00066(8) 0.00192(8) 0.00128(8)
Cl1 0.0188(3) 0.0326(3) 0.0162(2) -0.0072(2) 0.00697(18) -0.00060(19)
Cl2 0.0193(2) 0.0146(2) 0.0184(2) 0.00016(18) 0.00339(17) 0.00387(17)
Cl3 0.0305(3) 0.0245(3) 0.0295(3) -0.0056(2) -0.0106(2) -0.0036(2)
Cl4 0.0207(3) 0.0164(2) 0.0278(3) 0.00419(19) 0.0097(2) 0.00458(19)

loop_
_atom_type_symbol
_atom_type_description
_atom_type_scat_dispersion_real
_atom_type_scat_dispersion_imag
_atom_type_scat_source
C C 0.0033 0.0016 'International Tables Vol C Tables 4.2.6.8 and 6.1.1.4'
H H 0.0000 0.0000 'International Tables Vol C Tables 4.2.6.8 and 6.1.1.4'
N N 0.0061 0.0033 'International Tables Vol C Tables 4.2.6.8 and 6.1.1.4'
O O 0.0106 0.0060 'International Tables Vol C Tables 4.2.6.8 and 6.1.1.4'
Zn Zn 0.2839 1.4301 'International Tables Vol C Tables 4.2.6.8 and 6.1.1.4'
Cl Cl 0.1484 0.1585 'International Tables Vol C Tables 4.2.6.8 and 6.1.1.4'

loop_
_geom_angle_atom_site_label_1
_geom_angle_atom_site_label_2
_geom_angle_atom_site_label_3
_geom_angle
N2 C1 C2 120.20(17)
N2 C1 H1 119.9
C2 C1 H1 119.9
C1 C2 C3 118.53(18)
C1 C2 H2 120.7
C3 C2 H2 120.7
C4 C3 C2 120.15(17)
C4 C3 H3 119.9
C2 C3 H3 119.9
C5 C4 C3 119.53(17)
C5 C4 H4 120.2
C3 C4 H4 120.2
N2 C5 C4 118.61(16)
N2 C5 C6 116.77(15)
C4 C5 C6 124.51(16)
N1 C6 C7 118.37(17)
N1 C6 C5 117.22(16)
C7 C6 C5 124.33(16)
C6 C7 C8 119.84(18)
C6 C7 H7 120.1
C8 C7 H7 120.1
C7 C8 C9 119.83(18)
C7 C8 H8 120.1
C9 C8 H8 120.1
C10 C9 C8 118.92(18)
C10 C9 H9 120.5
C8 C9 H9 120.5
N1 C10 C9 120.09(18)
N1 C10 H10 120.0
C9 C10 H10 120.0
C10 N1 C6 122.94(17)
C10 N1 H1A 118.5
C6 N1 H1A 118.5
C1 N2 C5 122.91(16)
C1 N2 H2A 118.5
C5 N2 H2A 118.5
Cl3 Zn1 Cl2 112.08(2)
Cl3 Zn1 Cl4 111.43(2)
Cl2 Zn1 Cl4 110.585(18)
Cl3 Zn1 Cl1 109.97(2)
Cl2 Zn1 Cl1 106.16(2)
Cl4 Zn1 Cl1 106.33(2)

loop_
_geom_bond_atom_site_label_1
_geom_bond_atom_site_label_2
_geom_bond_distance
C1 N2 1.336(2)
C1 C2 1.370(3)
C1 H1 0.9300
C2 C3 1.385(3)
C2 H2 0.9300
C3 C4 1.383(3)
C3 H3 0.9300
C4 C5 1.377(2)
C4 H4 0.9300
C5 N2 1.348(2)
C5 C6 1.468(2)
C6 N1 1.350(2)
C6 C7 1.379(2)
C7 C8 1.382(3)
C7 H7 0.9300
C8 C9 1.383(3)
C8 H8 0.9300
C9 C10 1.370(3)
C9 H9 0.9300
C10 N1 1.335(2)
C10 H10 0.9300
N1 H1A 0.8600
N2 H2A 0.8600
Zn1 Cl3 2.2452(5)
Zn1 Cl2 2.2647(5)
Zn1 Cl4 2.2760(5)
Zn1 Cl1 2.2994(5)

loop_
_geom_hbond_atom_site_label_D
_geom_hbond_atom_site_label_H
_geom_hbond_atom_site_label_A
_geom_hbond_site_symmetry_A
_geom_hbond_distance_DH
_geom_hbond_distance_HA
_geom_hbond_distance_DA
_geom_hbond_angle_DHA
N1 H1A Cl4 1_655 0.86 2.33 3.1058(15) 150
N2 H2A Cl1 4_566 0.86 2.26 3.0693(15) 157
C1 H1 Cl2 3_656 0.93 2.74 3.4842(19) 137
C3 H3 Cl4 2_645 0.93 2.83 3.664(2) 150
C10 H10 Cl2 2_655 0.93 2.67 3.570(2) 162

loop_
_geom_torsion_atom_site_label_1
_geom_torsion_atom_site_label_2
_geom_torsion_atom_site_label_3
_geom_torsion_atom_site_label_4
_geom_torsion
N2 C1 C2 C3 2.6(3)
C1 C2 C3 C4 -1.8(3)
C2 C3 C4 C5 -0.5(3)
C3 C4 C5 N2 1.9(3)
C3 C4 C5 C6 -174.26(18)
N2 C5 C6 N1 146.62(17)
C4 C5 C6 N1 -37.1(3)
N2 C5 C6 C7 -36.7(3)
C4 C5 C6 C7 139.56(19)
N1 C6 C7 C8 0.3(3)
C5 C6 C7 C8 -176.39(17)
C6 C7 C8 C9 -0.6(3)
C7 C8 C9 C10 0.8(3)
C8 C9 C10 N1 -0.7(3)
C9 C10 N1 C6 0.5(3)
C7 C6 N1 C10 -0.2(3)
C5 C6 N1 C10 176.69(16)
C2 C1 N2 C5 -1.2(3)
C4 C5 N2 C1 -1.1(3)
C6 C5 N2 C1 175.37(17)
